data_7133382
loop_
_publ_author_name
'Singh, Suraj'
'Kumar, Rohtash'
'Dubey, Navneet Nandgopal'
'Appayee, Chandrakumar'

_publ_section_title
;
 Synthesis and application of chiral <i>cis</i>-2,5-disubstituted
 pyrrolidine organocatalysts.
;
_journal_issue 66
_journal_name_full 'Chemical communications (Cambridge, England)'
_journal_page_first 8768
_journal_page_last 8771
_journal_paper_doi 10.1039/d4cc03132f
_journal_volume 60
_journal_year 2024
_chemical_absolute_configuration S
_chemical_formula_moiety 'C27 H31 N O4 S'
_chemical_formula_sum 'C27 H31 N O4 S'
_chemical_formula_weight 465.59
_chemical_melting_point 349.5(15)
_chemical_name_common dihydroxy_tosylate
_chemical_name_systematic 3-((2R,5S)-5-(hydroxydiphenylmethyl)-1-tosylpyrrolidin-2-yl)propan-1-ol
_space_group_crystal_system orthorhombic
_space_group_IT_number 19
_space_group_name_Hall 'P 2ac 2ab'
_space_group_name_H-M_alt 'P 21 21 21'
_atom_sites_solution_hydrogens geom
_audit_creation_method SHELXL-2018/3
_audit_update_record
;
2023-11-23 deposited with the CCDC.	2024-07-23 downloaded from the CCDC.
;
_cell_angle_alpha 90
_cell_angle_beta 90
_cell_angle_gamma 90
_cell_formula_units_Z 4
_cell_length_a 6.2369(3)
_cell_length_b 10.0180(5)
_cell_length_c 39.109(2)
_cell_measurement_reflns_used 9837
_cell_measurement_temperature 273(2)
_cell_measurement_theta_max 22.50
_cell_measurement_theta_min 2.28
_cell_volume 2443.6(2)
_computing_cell_refinement 'Bruker SAINT'
_computing_data_collection 'Bruker APEX2'
_computing_data_reduction 'Bruker SAINT'
_computing_molecular_graphics 'Bruker SHELXTL'
_computing_publication_material 'Bruker SHELXTL'
_computing_structure_refinement 'SHELXL-2018/3 (Sheldrick, 2018)'
_computing_structure_solution 'SHELXT 2018/2 (Sheldrick, 2018)'
_diffrn_ambient_temperature 273(2)
_diffrn_measured_fraction_theta_full 0.998
_diffrn_measured_fraction_theta_max 0.998
_diffrn_measurement_device_type 'Bruker APEX-II CCD'
_diffrn_measurement_method '\f and \w scans'
_diffrn_radiation_type MoK\a
_diffrn_radiation_wavelength 0.71073
_diffrn_reflns_av_R_equivalents 0.0636
_diffrn_reflns_av_unetI/netI 0.0226
_diffrn_reflns_Laue_measured_fraction_full 0.998
_diffrn_reflns_Laue_measured_fraction_max 0.998
_diffrn_reflns_limit_h_max 6
_diffrn_reflns_limit_h_min -6
_diffrn_reflns_limit_k_max 10
_diffrn_reflns_limit_k_min -10
_diffrn_reflns_limit_l_max 42
_diffrn_reflns_limit_l_min -42
_diffrn_reflns_number 54504
_diffrn_reflns_point_group_measured_fraction_full 0.999
_diffrn_reflns_point_group_measured_fraction_max 0.998
_diffrn_reflns_theta_full 22.593
_diffrn_reflns_theta_max 22.593
_diffrn_reflns_theta_min 2.083
_diffrn_source 'sealed tube'
_exptl_absorpt_coefficient_mu 0.166
_exptl_absorpt_correction_type multi-scan
_exptl_absorpt_process_details sadabs
_exptl_crystal_colour colourless
_exptl_crystal_density_diffrn 1.266
_exptl_crystal_density_method 'not measured'
_exptl_crystal_description block
_exptl_crystal_F_000 992
_exptl_crystal_size_max 0.73
_exptl_crystal_size_mid 0.35
_exptl_crystal_size_min 0.24
_exptl_transmission_factor_max 1
_exptl_transmission_factor_min 0
_refine_diff_density_max 0.280
_refine_diff_density_min -0.356
_refine_diff_density_rms 0.042
_refine_ls_abs_structure_details
;
 Flack x determined using 1207 quotients [(I+)-(I-)]/[(I+)+(I-)]
 (Parsons, Flack and Wagner, Acta Cryst. B69 (2013) 249-259).
;
_refine_ls_abs_structure_Flack 0.05(3)
_refine_ls_extinction_method none
_refine_ls_goodness_of_fit_ref 1.289
_refine_ls_hydrogen_treatment constr
_refine_ls_matrix_type full
_refine_ls_number_parameters 299
_refine_ls_number_reflns 3228
_refine_ls_number_restraints 0
_refine_ls_restrained_S_all 1.289
_refine_ls_R_factor_all 0.0481
_refine_ls_R_factor_gt 0.0462
_refine_ls_shift/su_max 0.001
_refine_ls_shift/su_mean 0.000
_refine_ls_structure_factor_coef Fsqd
_refine_ls_weighting_details 'w=1/[\s^2^(Fo^2^)+(0.1000P)^2^] where P=(Fo^2^+2Fc^2^)/3'
_refine_ls_weighting_scheme calc
_refine_ls_wR_factor_gt 0.1435
_refine_ls_wR_factor_ref 0.1453
_reflns_Friedel_coverage 0.684
_reflns_Friedel_fraction_full 0.999
_reflns_Friedel_fraction_max 0.999
_reflns_number_gt 3105
_reflns_number_total 3228
_reflns_threshold_expression 'I > 2\s(I)'
_cod_data_source_file d4cc03132f2.cif
_cod_data_source_block ACK_DiOl_NTs_NEW_0m_a
_cod_depositor_comments
;
The following automatic conversions were performed:

data item '_chemical_melting_point' value '348-351k' was changed to
'349.5(15)' -- the average value was taken and precision was
estimated.

data item '_exptl_absorpt_correction_type' value 'Multi-scan' was
changed to 'multi-scan' in accordance with the
/home/data/users/saulius/crontab/automatic-downloads/rss-feeds/RSC/lib/dictionaries/cif_core.dic
dictionary named 'cif_core.dic' version 2.4.2 last updated on
2011-04-26.

Automatic conversion script
Id: cif_fix_values 8170 2020-07-09 18:12:32Z antanas 

 Adding full bibliography for 7133382--7133383.cif.
;
_cod_database_code 7133382
_shelx_shelxl_version_number 2018/3
_shelx_space_group_comment
;
The symmetry employed for this shelxl refinement is uniquely defined
by the following loop, which should always be used as a source of
symmetry information in preference to the above space-group names.
They are only intended as comments.
;
_shelx_estimated_absorpt_t_min 0.976
_shelx_estimated_absorpt_t_max 0.992

loop_
_space_group_symop_operation_xyz
'x, y, z'
'-x+1/2, -y, z+1/2'
'-x, y+1/2, -z+1/2'
'x+1/2, -y+1/2, -z'

loop_
_atom_site_label
_atom_site_type_symbol
_atom_site_fract_x
_atom_site_fract_y
_atom_site_fract_z
_atom_site_U_iso_or_equiv
_atom_site_adp_type
_atom_site_occupancy
_atom_site_site_symmetry_order
_atom_site_calc_flag
_atom_site_refinement_flags_posn
_atom_site_refinement_flags_adp
_atom_site_refinement_flags_occupancy
_atom_site_disorder_assembly
_atom_site_disorder_group
O1 O 0.1853(5) 0.6962(3) 0.69392(8) 0.0629(9) Uani 1 1 d . . . . .
N1 N 0.4329(5) 0.7358(3) 0.64583(8) 0.0398(8) Uani 1 1 d . . . . .
C1 C 0.3522(16) 0.2366(8) 0.6370(2) 0.130(3) Uani 1 1 d . . . . .
H1A H 0.316622 0.249686 0.613097 0.156 Uiso 1 1 calc R U . . .
H1B H 0.438944 0.156447 0.638649 0.156 Uiso 1 1 calc R U . . .
C2 C 0.4817(11) 0.3526(5) 0.64902(16) 0.0790(17) Uani 1 1 d . . . . .
H2A H 0.620925 0.349118 0.638017 0.095 Uiso 1 1 calc R U . . .
H2B H 0.504677 0.343471 0.673439 0.095 Uiso 1 1 calc R U . . .
C3 C 0.3824(9) 0.4891(5) 0.64216(13) 0.0594(13) Uani 1 1 d . . . . .
H3A H 0.338395 0.493943 0.618407 0.071 Uiso 1 1 calc R U . . .
H3B H 0.255364 0.499489 0.656227 0.071 Uiso 1 1 calc R U . . .
C4 C 0.5358(7) 0.6019(4) 0.64965(11) 0.0464(10) Uani 1 1 d . . . . .
H4 H 0.589218 0.592497 0.673090 0.056 Uiso 1 1 calc R U . . .
C5 C 0.7254(7) 0.6075(5) 0.62531(13) 0.0560(12) Uani 1 1 d . . . . .
H5A H 0.685600 0.573813 0.602937 0.067 Uiso 1 1 calc R U . . .
H5B H 0.843940 0.554863 0.634011 0.067 Uiso 1 1 calc R U . . .
C6 C 0.7863(7) 0.7543(5) 0.62329(12) 0.0536(12) Uani 1 1 d . . . . .
H6A H 0.857943 0.773909 0.601862 0.064 Uiso 1 1 calc R U . . .
H6B H 0.880203 0.778743 0.642041 0.064 Uiso 1 1 calc R U . . .
C7 C 0.5713(6) 0.8295(4) 0.62573(10) 0.0393(9) Uani 1 1 d . . . . .
H7 H 0.593818 0.910180 0.639443 0.047 Uiso 1 1 calc R U . . .
C8 C 0.4663(6) 0.8714(4) 0.59124(10) 0.0412(10) Uani 1 1 d . . . . .
C9 C 0.5682(7) 0.9985(4) 0.57696(11) 0.0470(11) Uani 1 1 d . . . . .
C10 C 0.4528(10) 1.0692(5) 0.55247(12) 0.0651(15) Uani 1 1 d . . . . .
H10 H 0.321891 1.036091 0.544883 0.078 Uiso 1 1 calc R U . . .
C11 C 0.5301(13) 1.1883(6) 0.53918(14) 0.087(2) Uani 1 1 d . . . . .
H11 H 0.450531 1.235006 0.523004 0.105 Uiso 1 1 calc R U . . .
C12 C 0.7242(12) 1.2370(6) 0.55000(16) 0.0843(18) Uani 1 1 d . . . . .
H12 H 0.776522 1.316899 0.541210 0.101 Uiso 1 1 calc R U . . .
C13 C 0.8386(10) 1.1690(6) 0.5733(2) 0.0897(19) Uani 1 1 d . . . . .
H13 H 0.971233 1.201555 0.580270 0.108 Uiso 1 1 calc R U . . .
C14 C 0.7619(8) 1.0512(5) 0.58718(16) 0.0721(16) Uani 1 1 d . . . . .
H14 H 0.842520 1.006816 0.603655 0.087 Uiso 1 1 calc R U . . .
C15 C 0.4701(7) 0.7590(4) 0.56441(10) 0.0440(10) Uani 1 1 d . . . . .
C16 C 0.3018(8) 0.6707(5) 0.56143(12) 0.0549(12) Uani 1 1 d . . . . .
H16 H 0.183411 0.679827 0.575693 0.066 Uiso 1 1 calc R U . . .
C17 C 0.3058(11) 0.5675(5) 0.53734(14) 0.0704(15) Uani 1 1 d . . . . .
H17 H 0.192384 0.507460 0.535833 0.084 Uiso 1 1 calc R U . . .
C18 C 0.4783(11) 0.5560(5) 0.51608(13) 0.0733(16) Uani 1 1 d . . . . .
H18 H 0.480861 0.488710 0.499715 0.088 Uiso 1 1 calc R U . . .
C19 C 0.6474(10) 0.6422(5) 0.51852(12) 0.0662(15) Uani 1 1 d . . . . .
H19 H 0.764619 0.632471 0.504039 0.079 Uiso 1 1 calc R U . . .
C20 C 0.6449(9) 0.7445(5) 0.54258(11) 0.0554(12) Uani 1 1 d . . . . .
H20 H 0.760008 0.803154 0.544084 0.067 Uiso 1 1 calc R U . . .
C21 C 0.5240(7) 0.8320(5) 0.71002(11) 0.0482(11) Uani 1 1 d . . . . .
C22 C 0.5772(8) 0.7350(5) 0.73378(11) 0.0611(13) Uani 1 1 d . . . . .
H22 H 0.501739 0.655100 0.734876 0.073 Uiso 1 1 calc R U . . .
C23 C 0.7474(9) 0.7605(6) 0.75606(13) 0.0726(16) Uani 1 1 d . . . . .
H23 H 0.784543 0.696454 0.772218 0.087 Uiso 1 1 calc R U . . .
C24 C 0.8618(8) 0.8780(7) 0.75473(13) 0.0686(15) Uani 1 1 d . . . . .
C25 C 0.8015(9) 0.9742(6) 0.73133(15) 0.0717(15) Uani 1 1 d . . . . .
H25 H 0.874503 1.055126 0.730492 0.086 Uiso 1 1 calc R U . . .
C26 C 0.6344(9) 0.9509(6) 0.70932(14) 0.0660(14) Uani 1 1 d . . . . .
H26 H 0.595200 1.016380 0.693675 0.079 Uiso 1 1 calc R U . . .
C27 C 1.0508(10) 0.9010(8) 0.77801(15) 0.092(2) Uani 1 1 d . . . . .
H27A H 1.060677 0.994241 0.783478 0.139 Uiso 1 1 calc R U . . .
H27B H 1.179849 0.872972 0.766726 0.139 Uiso 1 1 calc R U . . .
H27C H 1.032250 0.850493 0.798656 0.139 Uiso 1 1 calc R U . . .
O2 O 0.2265(5) 0.9227(3) 0.67020(8) 0.0611(9) Uani 1 1 d . . . . .
S1 S 0.31954(16) 0.79795(11) 0.68011(3) 0.0476(4) Uani 1 1 d . . . . .
O3 O 0.2433(4) 0.9016(3) 0.59716(8) 0.0551(9) Uani 1 1 d . . . . .
H3 H 0.222757 0.911205 0.617723 0.083 Uiso 1 1 calc R U . . .
O4 O 0.1707(16) 0.2180(8) 0.6547(2) 0.195(4) Uani 1 1 d . . . . .
H4A H 0.122329 0.143708 0.650433 0.293 Uiso 1 1 calc R U . . .

loop_
_atom_site_aniso_label
_atom_site_aniso_U_11
_atom_site_aniso_U_22
_atom_site_aniso_U_33
_atom_site_aniso_U_23
_atom_site_aniso_U_13
_atom_site_aniso_U_12
O1 0.0538(19) 0.077(2) 0.0582(18) 0.0014(16) 0.0163(16) -0.012(2)
N1 0.0368(18) 0.0419(19) 0.0408(18) -0.0016(14) 0.0031(14) 0.0005(15)
C1 0.147(8) 0.072(5) 0.171(8) -0.004(5) 0.069(7) -0.020(5)
C2 0.094(4) 0.049(3) 0.093(4) 0.003(3) -0.005(3) -0.003(3)
C3 0.067(3) 0.054(3) 0.058(3) 0.005(2) 0.003(2) -0.001(2)
C4 0.045(2) 0.049(2) 0.044(2) 0.001(2) 0.000(2) 0.005(2)
C5 0.040(3) 0.063(3) 0.065(3) 0.008(2) 0.002(2) 0.018(2)
C6 0.029(2) 0.073(3) 0.059(3) 0.010(2) 0.0014(19) 0.007(2)
C7 0.0245(19) 0.050(2) 0.043(2) 0.0031(19) 0.0029(17) -0.0020(18)
C8 0.028(2) 0.050(2) 0.046(2) 0.0024(19) 0.0018(18) 0.0032(18)
C9 0.045(2) 0.049(2) 0.046(2) 0.004(2) 0.008(2) 0.008(2)
C10 0.090(4) 0.048(3) 0.057(3) 0.001(2) -0.012(3) -0.003(3)
C11 0.150(7) 0.053(3) 0.058(3) 0.014(3) -0.011(4) -0.003(4)
C12 0.101(5) 0.061(3) 0.090(4) 0.018(3) 0.015(4) -0.005(4)
C13 0.061(3) 0.071(4) 0.138(5) 0.027(4) 0.004(4) -0.015(3)
C14 0.046(3) 0.063(3) 0.107(4) 0.030(3) -0.003(3) -0.003(3)
C15 0.041(2) 0.049(3) 0.042(2) 0.0017(18) -0.0001(18) 0.001(2)
C16 0.049(3) 0.058(3) 0.058(3) 0.007(2) -0.005(2) -0.006(2)
C17 0.084(4) 0.057(3) 0.070(3) -0.002(3) -0.022(3) -0.007(3)
C18 0.110(5) 0.057(3) 0.053(3) -0.005(2) -0.003(3) 0.013(3)
C19 0.090(4) 0.054(3) 0.054(3) 0.001(2) 0.022(3) 0.006(3)
C20 0.062(3) 0.050(3) 0.054(3) 0.002(2) 0.011(2) 0.000(2)
C21 0.048(3) 0.055(3) 0.041(2) -0.008(2) 0.0075(19) 0.006(2)
C22 0.061(3) 0.073(3) 0.049(3) -0.006(2) 0.005(2) -0.004(3)
C23 0.074(4) 0.095(4) 0.048(3) -0.005(3) -0.006(2) 0.023(3)
C24 0.053(3) 0.093(4) 0.059(3) -0.030(3) 0.007(2) 0.006(3)
C25 0.065(3) 0.077(4) 0.073(3) -0.020(3) 0.002(3) -0.007(3)
C26 0.071(3) 0.066(3) 0.062(3) -0.011(2) 0.001(3) -0.007(3)
C27 0.064(3) 0.131(6) 0.082(4) -0.036(4) -0.014(3) 0.016(4)
O2 0.0561(19) 0.061(2) 0.067(2) -0.0037(15) 0.0020(16) 0.0223(16)
S1 0.0379(6) 0.0585(7) 0.0463(6) -0.0043(5) 0.0093(5) 0.0008(5)
O3 0.0305(16) 0.077(2) 0.0576(18) 0.0056(16) 0.0020(13) 0.0141(14)
O4 0.234(10) 0.161(6) 0.192(7) -0.047(6) 0.036(7) -0.082(7)

loop_
_atom_type_symbol
_atom_type_description
_atom_type_scat_dispersion_real
_atom_type_scat_dispersion_imag
_atom_type_scat_source
C C 0.0033 0.0016 'International Tables Vol C Tables 4.2.6.8 and 6.1.1.4'
H H 0.0000 0.0000 'International Tables Vol C Tables 4.2.6.8 and 6.1.1.4'
N N 0.0061 0.0033 'International Tables Vol C Tables 4.2.6.8 and 6.1.1.4'
O O 0.0106 0.0060 'International Tables Vol C Tables 4.2.6.8 and 6.1.1.4'
S S 0.1246 0.1234 'International Tables Vol C Tables 4.2.6.8 and 6.1.1.4'

loop_
_geom_angle_atom_site_label_1
_geom_angle_atom_site_label_2
_geom_angle_atom_site_label_3
_geom_angle
_geom_angle_site_symmetry_1
_geom_angle_site_symmetry_3
_geom_angle_publ_flag
C4 N1 C7 111.6(3) . . ?
C4 N1 S1 116.4(3) . . ?
C7 N1 S1 116.1(3) . . ?
O4 C1 C2 113.8(7) . . ?
C1 C2 C3 115.1(6) . . ?
C4 C3 C2 112.3(4) . . ?
N1 C4 C3 112.3(4) . . ?
N1 C4 C5 103.8(3) . . ?
C3 C4 C5 113.6(4) . . ?
C4 C5 C6 105.2(4) . . ?
C5 C6 C7 104.6(4) . . ?
N1 C7 C6 103.1(3) . . ?
N1 C7 C8 112.4(3) . . ?
C6 C7 C8 116.4(3) . . ?
O3 C8 C9 106.6(3) . . ?
O3 C8 C15 106.1(3) . . ?
C9 C8 C15 110.7(3) . . ?
O3 C8 C7 108.8(3) . . ?
C9 C8 C7 111.5(3) . . ?
C15 C8 C7 112.8(3) . . ?
C14 C9 C10 117.3(5) . . ?
C14 C9 C8 125.3(4) . . ?
C10 C9 C8 117.4(4) . . ?
C11 C10 C9 121.1(6) . . ?
C12 C11 C10 119.8(6) . . ?
C13 C12 C11 119.8(6) . . ?
C12 C13 C14 121.0(6) . . ?
C9 C14 C13 121.1(6) . . ?
C16 C15 C20 118.5(4) . . ?
C16 C15 C8 121.0(4) . . ?
C20 C15 C8 120.5(4) . . ?
C15 C16 C17 121.2(5) . . ?
C18 C17 C16 119.1(5) . . ?
C17 C18 C19 120.9(5) . . ?
C18 C19 C20 120.3(5) . . ?
C19 C20 C15 120.1(5) . . ?
C26 C21 C22 120.0(5) . . ?
C26 C21 S1 121.1(4) . . ?
C22 C21 S1 118.9(4) . . ?
C21 C22 C23 118.2(5) . . ?
C24 C23 C22 121.7(5) . . ?
C23 C24 C25 118.7(5) . . ?
C23 C24 C27 120.8(6) . . ?
C25 C24 C27 120.4(6) . . ?
C26 C25 C24 120.2(6) . . ?
C25 C26 C21 121.0(6) . . ?
O1 S1 O2 119.3(2) . . ?
O1 S1 N1 106.96(19) . . ?
O2 S1 N1 106.58(19) . . ?
O1 S1 C21 108.2(2) . . ?
O2 S1 C21 107.7(2) . . ?
N1 S1 C21 107.72(19) . . ?

loop_
_geom_bond_atom_site_label_1
_geom_bond_atom_site_label_2
_geom_bond_distance
_geom_bond_site_symmetry_2
_geom_bond_publ_flag
O1 S1 1.425(3) . ?
N1 C4 1.495(5) . ?
N1 C7 1.498(5) . ?
N1 S1 1.639(3) . ?
C1 O4 1.339(11) . ?
C1 C2 1.491(10) . ?
C2 C3 1.525(8) . ?
C3 C4 1.509(7) . ?
C4 C5 1.519(6) . ?
C5 C6 1.521(7) . ?
C6 C7 1.541(6) . ?
C7 C8 1.557(6) . ?
C8 O3 1.442(5) . ?
C8 C9 1.528(6) . ?
C8 C15 1.539(6) . ?
C9 C14 1.378(7) . ?
C9 C10 1.392(7) . ?
C10 C11 1.388(8) . ?
C11 C12 1.372(10) . ?
C12 C13 1.344(9) . ?
C13 C14 1.384(8) . ?
C15 C16 1.378(6) . ?
C15 C20 1.392(6) . ?
C16 C17 1.399(7) . ?
C17 C18 1.365(8) . ?
C18 C19 1.366(8) . ?
C19 C20 1.391(7) . ?
C21 C26 1.376(7) . ?
C21 C22 1.385(7) . ?
C21 S1 1.764(5) . ?
C22 C23 1.397(7) . ?
C23 C24 1.377(8) . ?
C24 C25 1.381(8) . ?
C24 C27 1.507(8) . ?
C25 C26 1.372(8) . ?
O2 S1 1.431(3) . ?

loop_
_geom_torsion_atom_site_label_1
_geom_torsion_atom_site_label_2
_geom_torsion_atom_site_label_3
_geom_torsion_atom_site_label_4
_geom_torsion
_geom_torsion_site_symmetry_1
_geom_torsion_site_symmetry_2
_geom_torsion_site_symmetry_3
_geom_torsion_site_symmetry_4
_geom_torsion_publ_flag
O4 C1 C2 C3 -68.9(10) . . . . ?
C1 C2 C3 C4 -170.7(6) . . . . ?
C7 N1 C4 C3 -133.6(4) . . . . ?
S1 N1 C4 C3 90.0(4) . . . . ?
C7 N1 C4 C5 -10.5(4) . . . . ?
S1 N1 C4 C5 -146.9(3) . . . . ?
C2 C3 C4 N1 -175.1(4) . . . . ?
C2 C3 C4 C5 67.5(5) . . . . ?
N1 C4 C5 C6 27.9(4) . . . . ?
C3 C4 C5 C6 150.1(4) . . . . ?
C4 C5 C6 C7 -35.1(5) . . . . ?
C4 N1 C7 C6 -10.7(4) . . . . ?
S1 N1 C7 C6 125.8(3) . . . . ?
C4 N1 C7 C8 115.4(4) . . . . ?
S1 N1 C7 C8 -108.1(3) . . . . ?
C5 C6 C7 N1 27.7(4) . . . . ?
C5 C6 C7 C8 -95.9(4) . . . . ?
N1 C7 C8 O3 43.8(5) . . . . ?
C6 C7 C8 O3 162.4(4) . . . . ?
N1 C7 C8 C9 161.0(3) . . . . ?
C6 C7 C8 C9 -80.4(5) . . . . ?
N1 C7 C8 C15 -73.7(4) . . . . ?
C6 C7 C8 C15 44.9(5) . . . . ?
O3 C8 C9 C14 135.1(5) . . . . ?
C15 C8 C9 C14 -109.9(5) . . . . ?
C7 C8 C9 C14 16.5(6) . . . . ?
O3 C8 C9 C10 -42.6(5) . . . . ?
C15 C8 C9 C10 72.3(5) . . . . ?
C7 C8 C9 C10 -161.3(4) . . . . ?
C14 C9 C10 C11 -0.5(8) . . . . ?
C8 C9 C10 C11 177.5(5) . . . . ?
C9 C10 C11 C12 0.7(9) . . . . ?
C10 C11 C12 C13 0.1(10) . . . . ?
C11 C12 C13 C14 -1.2(11) . . . . ?
C10 C9 C14 C13 -0.6(8) . . . . ?
C8 C9 C14 C13 -178.3(5) . . . . ?
C12 C13 C14 C9 1.4(11) . . . . ?
O3 C8 C15 C16 -27.5(5) . . . . ?
C9 C8 C15 C16 -142.8(4) . . . . ?
C7 C8 C15 C16 91.5(5) . . . . ?
O3 C8 C15 C20 152.5(4) . . . . ?
C9 C8 C15 C20 37.3(5) . . . . ?
C7 C8 C15 C20 -88.4(5) . . . . ?
C20 C15 C16 C17 0.7(7) . . . . ?
C8 C15 C16 C17 -179.3(4) . . . . ?
C15 C16 C17 C18 -1.1(7) . . . . ?
C16 C17 C18 C19 1.2(8) . . . . ?
C17 C18 C19 C20 -0.8(8) . . . . ?
C18 C19 C20 C15 0.3(7) . . . . ?
C16 C15 C20 C19 -0.2(7) . . . . ?
C8 C15 C20 C19 179.7(4) . . . . ?
C26 C21 C22 C23 -1.5(7) . . . . ?
S1 C21 C22 C23 176.5(4) . . . . ?
C21 C22 C23 C24 -0.3(7) . . . . ?
C22 C23 C24 C25 1.9(7) . . . . ?
C22 C23 C24 C27 -177.4(5) . . . . ?
C23 C24 C25 C26 -1.7(7) . . . . ?
C27 C24 C25 C26 177.6(5) . . . . ?
C24 C25 C26 C21 0.0(8) . . . . ?
C22 C21 C26 C25 1.7(7) . . . . ?
S1 C21 C26 C25 -176.2(4) . . . . ?
C4 N1 S1 O1 -49.4(3) . . . . ?
C7 N1 S1 O1 176.1(3) . . . . ?
C4 N1 S1 O2 -178.0(3) . . . . ?
C7 N1 S1 O2 47.5(3) . . . . ?
C4 N1 S1 C21 66.6(3) . . . . ?
C7 N1 S1 C21 -67.8(3) . . . . ?
C26 C21 S1 O1 -159.0(4) . . . . ?
C22 C21 S1 O1 23.1(4) . . . . ?
C26 C21 S1 O2 -28.9(4) . . . . ?
C22 C21 S1 O2 153.2(4) . . . . ?
C26 C21 S1 N1 85.7(4) . . . . ?
C22 C21 S1 N1 -92.2(4) . . . . ?
